data_7107789
loop_
_publ_author_name
'Kenji Matsumoto'
'Hiromichi Egami'
'Takuya Oguma'
'Tsutomu Katsuki'

_publ_section_title
;
 What factors influence the catalytic activity of iron-salan complexes for
 aerobic oxidative coupling of 2-naphthols?
;
_journal_name_full Chem.Commun.
_journal_page_first 5823
_journal_paper_doi 10.1039/c2cc18090a
_journal_volume 48
_journal_year 2012
_chemical_absolute_configuration rmad
_chemical_formula_moiety 'C136 H92 Fe2 N4 O5'
_chemical_formula_sum 'C136 H92 Fe2 N4 O5'
_chemical_formula_weight 1973.84
_chemical_name_systematic
;

?

;
_space_group_IT_number 96
_symmetry_cell_setting tetragonal
_symmetry_space_group_name_Hall 'P 4nw 2abw'
_symmetry_space_group_name_H-M 'P 43 21 2'
_atom_sites_solution_hydrogens geom
_atom_sites_solution_primary direct
_atom_sites_solution_secondary difmap
_audit_creation_method SHELXL-97
_cell_angle_alpha 90.00
_cell_angle_beta 90.00
_cell_angle_gamma 90.00
_cell_formula_units_Z 4
_cell_length_a 18.3252(10)
_cell_length_b 18.3252(10)
_cell_length_c 37.083(4)
_cell_measurement_reflns_used 9890
_cell_measurement_temperature 100
_cell_measurement_theta_max 27.34
_cell_measurement_theta_min 2.20
_cell_volume 12453.0(17)
_computing_cell_refinement 'Bruker SMART'
_computing_data_collection 'Bruker SMART'
_computing_data_reduction 'Bruker SAINT'
_computing_molecular_graphics 'Bruker SHELXTL'
_computing_publication_material 'Bruker SHELXTL'
_computing_structure_refinement 'SHELXL-97 (Sheldrick, 1997)'
_computing_structure_solution 'SHELXS-97 (Sheldrick, 1990)'
_diffrn_ambient_temperature 100
_diffrn_detector_area_resol_mean 8.333
_diffrn_measured_fraction_theta_full 0.999
_diffrn_measured_fraction_theta_max 0.999
_diffrn_measurement_device_type 'Bruker APEX-II CCD'
_diffrn_measurement_method '\f and \w scans'
_diffrn_radiation_collimation 'focusing mirrors'
_diffrn_radiation_monochromator graphite
_diffrn_radiation_source 'rotating-anode X-ray tube'
_diffrn_radiation_type MoK\a
_diffrn_radiation_wavelength 0.71073
_diffrn_reflns_av_R_equivalents 0.0408
_diffrn_reflns_av_sigmaI/netI 0.0365
_diffrn_reflns_limit_h_max 19
_diffrn_reflns_limit_h_min -23
_diffrn_reflns_limit_k_max 23
_diffrn_reflns_limit_k_min -23
_diffrn_reflns_limit_l_max 47
_diffrn_reflns_limit_l_min -40
_diffrn_reflns_number 71059
_diffrn_reflns_theta_full 27.51
_diffrn_reflns_theta_max 27.51
_diffrn_reflns_theta_min 1.56
_exptl_absorpt_coefficient_mu 0.284
_exptl_absorpt_correction_T_max 0.9586
_exptl_absorpt_correction_T_min 0.9454
_exptl_absorpt_correction_type empirical
_exptl_absorpt_process_details
;
SADABS Sheldrick 1996
;
_exptl_crystal_colour red
_exptl_crystal_density_diffrn 1.053
_exptl_crystal_density_method 'not measured'
_exptl_crystal_description block
_exptl_crystal_F_000 4112
_exptl_crystal_size_max 0.20
_exptl_crystal_size_mid 0.15
_exptl_crystal_size_min 0.15
_refine_diff_density_max 1.271
_refine_diff_density_min -0.464
_refine_diff_density_rms 0.148
_refine_ls_abs_structure_details 'Flack H D (1983), Acta Cryst. A39, 876-881'
_refine_ls_abs_structure_Flack 0.00(2)
_refine_ls_extinction_method none
_refine_ls_goodness_of_fit_ref 1.141
_refine_ls_hydrogen_treatment constr
_refine_ls_matrix_type full
_refine_ls_number_parameters 663
_refine_ls_number_reflns 14313
_refine_ls_number_restraints 0
_refine_ls_restrained_S_all 1.141
_refine_ls_R_factor_all 0.0988
_refine_ls_R_factor_gt 0.0802
_refine_ls_shift/su_max 0.000
_refine_ls_shift/su_mean 0.000
_refine_ls_structure_factor_coef Fsqd
_refine_ls_weighting_details 'calc w=1/[\s^2^(Fo^2^)+(0.1565P)^2^+13.6384P] where P=(Fo^2^+2Fc^2^)/3'
_refine_ls_weighting_scheme calc
_refine_ls_wR_factor_gt 0.2318
_refine_ls_wR_factor_ref 0.2530
_reflns_number_gt 12067
_reflns_number_total 14313
_reflns_threshold_expression >2sigma(I)
_cod_data_source_file c2cc18090a.txt
_cod_data_source_block salenFe_O_Fesalen_KM137
_cod_original_cell_volume 12452.8(17)
_cod_original_sg_symbol_H-M P4(3)2(1)2
_cod_database_code 7107789

loop_
_symmetry_equiv_pos_as_xyz
'x, y, z'
'-x, -y, z+1/2'
'-y+1/2, x+1/2, z+3/4'
'y+1/2, -x+1/2, z+1/4'
'-x+1/2, y+1/2, -z+3/4'
'x+1/2, -y+1/2, -z+1/4'
'y, x, -z'
'-y, -x, -z+1/2'

loop_
_atom_site_label
_atom_site_type_symbol
_atom_site_fract_x
_atom_site_fract_y
_atom_site_fract_z
_atom_site_U_iso_or_equiv
_atom_site_adp_type
_atom_site_occupancy
_atom_site_symmetry_multiplicity
_atom_site_calc_flag
_atom_site_refinement_flags
Fe1 Fe 0.34964(3) 0.46376(3) 0.022513(14) 0.01776(15) Uani 1 1 d .
N1 N 0.3797(2) 0.5128(2) 0.07364(9) 0.0237(7) Uani 1 1 d .
N2 N 0.3498(2) 0.37676(18) 0.05939(8) 0.0196(7) Uani 1 1 d .
O1 O 0.33783(18) 0.56214(16) 0.00587(8) 0.0242(6) Uani 1 1 d .
O2 O 0.25889(16) 0.42593(17) 0.00516(7) 0.0217(6) Uani 1 1 d .
O3 O 0.43019(16) 0.43019(16) 0.0000 0.0200(8) Uani 1 2 d S
C1 C 0.3832(3) 0.4614(3) 0.10457(11) 0.0260(9) Uani 1 1 d .
H1 H 0.3320 0.4541 0.1132 0.031 Uiso 1 1 calc R
C2 C 0.4272(3) 0.4864(3) 0.13670(12) 0.0350(11) Uani 1 1 d .
C3 C 0.5015(4) 0.4881(4) 0.13648(17) 0.0525(16) Uani 1 1 d .
H3 H 0.5273 0.4731 0.1155 0.063 Uiso 1 1 calc R
C4 C 0.5398(4) 0.5118(4) 0.16670(19) 0.0636(19) Uani 1 1 d .
H4 H 0.5916 0.5130 0.1660 0.076 Uiso 1 1 calc R
C5 C 0.5043(5) 0.5332(4) 0.19736(15) 0.0604(19) Uani 1 1 d .
H5 H 0.5308 0.5487 0.2180 0.073 Uiso 1 1 calc R
C6 C 0.4283(5) 0.5319(5) 0.19771(15) 0.069(2) Uani 1 1 d .
H6 H 0.4025 0.5472 0.2186 0.083 Uiso 1 1 calc R
C7 C 0.3906(4) 0.5084(4) 0.16768(13) 0.0493(15) Uani 1 1 d .
H7 H 0.3388 0.5073 0.1682 0.059 Uiso 1 1 calc R
C8 C 0.3950(3) 0.5800(3) 0.07864(12) 0.0320(10) Uani 1 1 d .
H8 H 0.4090 0.5940 0.1023 0.038 Uiso 1 1 calc R
C9 C 0.3931(3) 0.6375(3) 0.05134(12) 0.0322(10) Uani 1 1 d .
C10 C 0.3652(3) 0.6255(2) 0.01552(11) 0.0253(9) Uani 1 1 d .
C11 C 0.3661(3) 0.6844(2) -0.00847(13) 0.0289(10) Uani 1 1 d .
C12 C 0.3943(3) 0.7536(3) 0.00110(14) 0.0314(10) Uani 1 1 d .
C13 C 0.3956(3) 0.8138(3) -0.02271(16) 0.0406(12) Uani 1 1 d .
H13 H 0.3776 0.8080 -0.0466 0.049 Uiso 1 1 calc R
C14 C 0.4218(4) 0.8796(3) -0.01224(17) 0.0503(16) Uani 1 1 d .
H14 H 0.4228 0.9189 -0.0290 0.060 Uiso 1 1 calc R
C15 C 0.4475(5) 0.8905(3) 0.0227(2) 0.072(2) Uani 1 1 d .
H15 H 0.4651 0.9371 0.0298 0.086 Uiso 1 1 calc R
C16 C 0.4474(5) 0.8349(3) 0.0465(2) 0.069(2) Uani 1 1 d .
H16 H 0.4666 0.8427 0.0700 0.083 Uiso 1 1 calc R
C17 C 0.4191(4) 0.7646(3) 0.03745(16) 0.0501(16) Uani 1 1 d .
C18 C 0.4174(4) 0.7054(3) 0.06097(14) 0.0459(14) Uani 1 1 d .
H18 H 0.4340 0.7125 0.0850 0.055 Uiso 1 1 calc R
C19 C 0.3368(3) 0.6741(3) -0.04589(15) 0.0422(14) Uani 1 1 d .
C20 C 0.3830(5) 0.6546(3) -0.07398(15) 0.065(2) Uani 1 1 d .
C21 C 0.3573(8) 0.6479(4) -0.1093(2) 0.089(4) Uani 1 1 d .
H21 H 0.3905 0.6351 -0.1279 0.107 Uiso 1 1 calc R
C22 C 0.2918(6) 0.6582(4) -0.1171(3) 0.076(2) Uani 1 1 d .
H22 H 0.2774 0.6516 -0.1415 0.091 Uiso 1 1 calc R
C23 C 0.2384(5) 0.6788(4) -0.0923(3) 0.088(4) Uani 1 1 d .
C24 C 0.1669(6) 0.6899(5) -0.0995(3) 0.083(3) Uani 1 1 d .
H24 H 0.1482 0.6817 -0.1231 0.099 Uiso 1 1 calc R
C25 C 0.1235(4) 0.7123(3) -0.0735(2) 0.0551(18) Uani 1 1 d .
H25 H 0.0742 0.7203 -0.0805 0.066 Uiso 1 1 calc R
C26 C 0.1380(7) 0.7259(5) -0.0378(3) 0.107(4) Uani 1 1 d .
H26 H 0.1018 0.7424 -0.0213 0.128 Uiso 1 1 calc R
C27 C 0.2169(4) 0.7125(4) -0.0267(3) 0.087(3) Uani 1 1 d .
H27 H 0.2329 0.7202 -0.0027 0.105 Uiso 1 1 calc R
C28 C 0.2630(4) 0.6893(3) -0.0528(2) 0.066(2) Uani 1 1 d .
C29 C 0.4614(5) 0.6403(3) -0.0694(2) 0.066(2) Uani 1 1 d .
C30 C 0.4852(5) 0.5849(3) -0.04733(18) 0.063(2) Uani 1 1 d .
H30 H 0.4506 0.5585 -0.0334 0.076 Uiso 1 1 calc R
C31 C 0.5583(6) 0.5670(4) -0.0449(3) 0.092(3) Uani 1 1 d .
H31 H 0.5740 0.5301 -0.0287 0.111 Uiso 1 1 calc R
C32 C 0.6095(8) 0.6041(7) -0.0669(4) 0.148(7) Uani 1 1 d .
H32 H 0.6588 0.5880 -0.0674 0.177 Uiso 1 1 calc R
C33 C 0.5897(8) 0.6606(8) -0.0865(5) 0.150(7) Uani 1 1 d .
H33 H 0.6254 0.6897 -0.0983 0.179 Uiso 1 1 calc R
C34 C 0.5151(8) 0.6773(5) -0.0897(3) 0.115(5) Uani 1 1 d .
H34 H 0.5004 0.7145 -0.1060 0.137 Uiso 1 1 calc R
C35 C 0.4078(2) 0.3878(2) 0.08696(10) 0.0234(9) Uani 1 1 d .
H35 H 0.4544 0.3975 0.0738 0.028 Uiso 1 1 calc R
C36 C 0.4215(2) 0.3253(2) 0.11214(11) 0.0236(9) Uani 1 1 d .
C37 C 0.4743(2) 0.2740(3) 0.10295(12) 0.0261(9) Uani 1 1 d .
H37 H 0.5002 0.2788 0.0809 0.031 Uiso 1 1 calc R
C38 C 0.4894(3) 0.2157(3) 0.12583(14) 0.0327(10) Uani 1 1 d .
H38 H 0.5260 0.1814 0.1195 0.039 Uiso 1 1 calc R
C39 C 0.4514(3) 0.2075(3) 0.15776(14) 0.0358(11) Uani 1 1 d .
H39 H 0.4619 0.1677 0.1733 0.043 Uiso 1 1 calc R
C40 C 0.3983(3) 0.2573(3) 0.16687(12) 0.0329(11) Uani 1 1 d .
H40 H 0.3721 0.2518 0.1888 0.039 Uiso 1 1 calc R
C41 C 0.3828(3) 0.3160(3) 0.14388(12) 0.0297(10) Uani 1 1 d .
H41 H 0.3454 0.3496 0.1501 0.036 Uiso 1 1 calc R
C42 C 0.3093(2) 0.3203(2) 0.05894(11) 0.0203(8) Uani 1 1 d .
H42 H 0.3227 0.2805 0.0739 0.024 Uiso 1 1 calc R
C43 C 0.2446(2) 0.3125(2) 0.03736(10) 0.0207(8) Uani 1 1 d .
C44 C 0.2185(2) 0.3684(2) 0.01285(10) 0.0164(7) Uani 1 1 d .
C45 C 0.1484(2) 0.3612(2) -0.00198(10) 0.0203(8) Uani 1 1 d .
C46 C 0.1054(2) 0.2983(2) 0.00565(10) 0.0213(8) Uani 1 1 d .
C47 C 0.0322(2) 0.2897(3) -0.00692(12) 0.0271(9) Uani 1 1 d .
H47 H 0.0106 0.3273 -0.0210 0.033 Uiso 1 1 calc R
C48 C -0.0076(3) 0.2284(3) 0.00082(13) 0.0302(10) Uani 1 1 d .
H48 H -0.0562 0.2246 -0.0079 0.036 Uiso 1 1 calc R
C49 C 0.0221(3) 0.1706(3) 0.02152(13) 0.0324(10) Uani 1 1 d .
H49 H -0.0056 0.1278 0.0262 0.039 Uiso 1 1 calc R
C50 C 0.0914(3) 0.1779(3) 0.03468(12) 0.0275(9) Uani 1 1 d .
H50 H 0.1115 0.1396 0.0489 0.033 Uiso 1 1 calc R
C51 C 0.1340(2) 0.2408(2) 0.02773(11) 0.0229(8) Uani 1 1 d .
C52 C 0.2023(2) 0.2508(2) 0.04301(11) 0.0222(8) Uani 1 1 d .
H52 H 0.2211 0.2134 0.0581 0.027 Uiso 1 1 calc R
C53 C 0.1162(2) 0.4230(2) -0.02292(11) 0.0208(8) Uani 1 1 d .
C54 C 0.1046(2) 0.4900(2) -0.00608(11) 0.0226(8) Uani 1 1 d .
C55 C 0.0697(2) 0.5467(2) -0.02585(12) 0.0266(9) Uani 1 1 d .
H55 H 0.0644 0.5932 -0.0149 0.032 Uiso 1 1 calc R
C56 C 0.0439(2) 0.5369(2) -0.05972(12) 0.0261(9) Uani 1 1 d .
H56 H 0.0192 0.5756 -0.0716 0.031 Uiso 1 1 calc R
C57 C 0.0536(2) 0.4689(3) -0.07754(11) 0.0253(9) Uani 1 1 d .
C58 C 0.0246(3) 0.4551(3) -0.11262(12) 0.0313(10) Uani 1 1 d .
H58 H -0.0058 0.4903 -0.1239 0.038 Uiso 1 1 calc R
C59 C 0.0405(3) 0.3915(3) -0.12985(13) 0.0378(11) Uani 1 1 d .
H59 H 0.0215 0.3829 -0.1533 0.045 Uiso 1 1 calc R
C60 C 0.0850(3) 0.3379(3) -0.11323(13) 0.0376(12) Uani 1 1 d .
H60 H 0.0976 0.2947 -0.1260 0.045 Uiso 1 1 calc R
C61 C 0.1096(3) 0.3481(3) -0.07922(12) 0.0314(10) Uani 1 1 d .
H61 H 0.1383 0.3111 -0.0682 0.038 Uiso 1 1 calc R
C62 C 0.0937(2) 0.4129(2) -0.05947(11) 0.0233(8) Uani 1 1 d .
C63 C 0.1267(2) 0.5034(2) 0.03155(12) 0.0240(9) Uani 1 1 d .
C64 C 0.1725(3) 0.5630(3) 0.03928(13) 0.0292(10) Uani 1 1 d .
H64 H 0.1883 0.5941 0.0203 0.035 Uiso 1 1 calc R
C65 C 0.1950(3) 0.5767(3) 0.07452(15) 0.0407(12) Uani 1 1 d .
H65 H 0.2262 0.6168 0.0795 0.049 Uiso 1 1 calc R
C66 C 0.1718(3) 0.5318(4) 0.10219(14) 0.0439(13) Uani 1 1 d .
H66 H 0.1879 0.5405 0.1262 0.053 Uiso 1 1 calc R
C67 C 0.1247(3) 0.4735(3) 0.09489(13) 0.0377(12) Uani 1 1 d .
H67 H 0.1077 0.4433 0.1140 0.045 Uiso 1 1 calc R
C68 C 0.1030(3) 0.4601(3) 0.05977(12) 0.0295(9) Uani 1 1 d .
H68 H 0.0711 0.4204 0.0549 0.035 Uiso 1 1 calc R

loop_
_atom_site_aniso_label
_atom_site_aniso_U_11
_atom_site_aniso_U_22
_atom_site_aniso_U_33
_atom_site_aniso_U_23
_atom_site_aniso_U_13
_atom_site_aniso_U_12
Fe1 0.0202(3) 0.0202(3) 0.0129(2) -0.0006(2) -0.0007(2) -0.0011(2)
N1 0.0253(19) 0.0268(19) 0.0191(16) -0.0022(14) -0.0032(14) 0.0006(14)
N2 0.0218(17) 0.0223(16) 0.0147(14) 0.0005(12) 0.0001(13) 0.0032(14)
O1 0.0330(17) 0.0178(14) 0.0216(13) -0.0018(11) -0.0082(12) -0.0017(12)
O2 0.0225(15) 0.0251(15) 0.0176(13) 0.0036(11) -0.0018(11) -0.0013(12)
O3 0.0209(12) 0.0209(12) 0.0180(18) -0.0015(11) 0.0015(11) -0.0008(16)
C1 0.031(2) 0.028(2) 0.0192(18) -0.0031(17) -0.0015(16) 0.0041(18)
C2 0.046(3) 0.041(3) 0.018(2) 0.0000(18) -0.0074(19) -0.004(2)
C3 0.049(4) 0.066(4) 0.043(3) -0.023(3) -0.015(3) 0.004(3)
C4 0.061(4) 0.067(4) 0.062(4) -0.014(3) -0.032(4) 0.003(4)
C5 0.093(6) 0.059(4) 0.030(3) -0.007(3) -0.032(3) -0.011(4)
C6 0.100(6) 0.087(6) 0.022(2) -0.007(3) -0.005(3) -0.020(5)
C7 0.063(4) 0.067(4) 0.019(2) -0.008(2) 0.002(2) -0.014(3)
C8 0.042(3) 0.033(3) 0.0214(19) -0.0074(18) -0.0092(19) -0.002(2)
C9 0.049(3) 0.022(2) 0.025(2) -0.0032(17) -0.004(2) -0.002(2)
C10 0.028(2) 0.026(2) 0.0223(19) -0.0038(16) -0.0017(16) 0.0017(17)
C11 0.035(3) 0.021(2) 0.031(2) -0.0002(17) -0.0085(19) -0.0030(18)
C12 0.040(3) 0.020(2) 0.034(2) -0.0004(18) -0.010(2) 0.0001(18)
C13 0.052(3) 0.024(2) 0.046(3) 0.000(2) -0.013(3) -0.004(2)
C14 0.072(4) 0.024(3) 0.055(4) 0.006(2) -0.017(3) -0.011(3)
C15 0.114(7) 0.029(3) 0.072(4) -0.004(3) -0.035(5) -0.023(4)
C16 0.122(7) 0.031(3) 0.054(4) -0.003(3) -0.032(4) -0.020(4)
C17 0.082(5) 0.028(3) 0.041(3) -0.004(2) -0.025(3) -0.012(3)
C18 0.071(4) 0.037(3) 0.029(2) -0.010(2) -0.015(3) -0.013(3)
C19 0.064(4) 0.018(2) 0.045(3) 0.010(2) -0.027(3) -0.014(2)
C20 0.148(8) 0.019(3) 0.027(3) 0.006(2) -0.015(3) -0.024(4)
C21 0.175(11) 0.041(4) 0.052(4) 0.026(3) -0.048(5) -0.035(5)
C22 0.108(8) 0.047(4) 0.073(5) 0.027(4) -0.008(5) -0.022(5)
C23 0.078(5) 0.028(3) 0.159(9) 0.050(5) -0.084(6) -0.035(3)
C24 0.094(7) 0.062(5) 0.093(6) 0.020(5) -0.042(6) -0.024(5)
C25 0.061(4) 0.035(3) 0.069(4) 0.022(3) -0.029(4) -0.003(3)
C26 0.147(10) 0.043(4) 0.130(9) 0.023(5) 0.030(8) -0.046(6)
C27 0.048(4) 0.033(3) 0.180(10) 0.048(5) -0.040(6) -0.005(3)
C28 0.058(4) 0.031(3) 0.110(6) 0.039(4) -0.050(4) -0.021(3)
C29 0.111(7) 0.027(3) 0.061(4) 0.009(3) 0.031(4) 0.010(3)
C30 0.106(6) 0.029(3) 0.055(4) 0.008(3) 0.040(4) 0.002(3)
C31 0.118(8) 0.044(4) 0.114(7) 0.022(4) 0.072(6) 0.017(4)
C32 0.151(12) 0.089(8) 0.204(15) 0.075(9) 0.114(11) 0.031(7)
C33 0.116(10) 0.134(11) 0.198(15) 0.106(11) 0.075(10) 0.017(8)
C34 0.157(11) 0.053(5) 0.133(9) 0.055(6) 0.072(8) 0.020(6)
C35 0.023(2) 0.033(2) 0.0144(17) 0.0013(16) -0.0028(15) 0.0005(17)
C36 0.020(2) 0.032(2) 0.0191(18) 0.0009(16) -0.0057(15) -0.0018(17)
C37 0.021(2) 0.030(2) 0.028(2) 0.0007(17) -0.0013(17) -0.0016(17)
C38 0.030(2) 0.031(2) 0.037(2) 0.000(2) -0.004(2) 0.0009(19)
C39 0.032(3) 0.034(3) 0.041(3) 0.014(2) -0.009(2) 0.000(2)
C40 0.035(3) 0.043(3) 0.021(2) 0.0096(19) -0.0017(18) -0.006(2)
C41 0.025(2) 0.044(3) 0.021(2) 0.0041(19) -0.0019(17) 0.0028(19)
C42 0.019(2) 0.025(2) 0.0171(17) 0.0044(15) 0.0008(15) 0.0018(15)
C43 0.020(2) 0.028(2) 0.0133(16) -0.0011(15) 0.0008(14) 0.0019(16)
C44 0.0193(18) 0.0150(18) 0.0149(16) 0.0002(13) 0.0011(13) -0.0021(14)
C45 0.0230(19) 0.0199(19) 0.0178(17) -0.0004(14) -0.0027(15) 0.0001(16)
C46 0.021(2) 0.025(2) 0.0174(17) 0.0003(15) 0.0001(15) -0.0005(15)
C47 0.023(2) 0.029(2) 0.029(2) 0.0063(18) -0.0046(18) -0.0032(18)
C48 0.024(2) 0.033(2) 0.034(2) 0.0071(19) -0.0070(18) -0.0070(18)
C49 0.033(2) 0.031(2) 0.033(2) 0.0062(19) 0.000(2) -0.0091(18)
C50 0.031(2) 0.023(2) 0.029(2) 0.0077(17) 0.0001(18) -0.0038(17)
C51 0.025(2) 0.024(2) 0.0194(18) -0.0008(15) 0.0036(15) -0.0005(16)
C52 0.026(2) 0.021(2) 0.0195(18) 0.0024(15) 0.0001(16) 0.0013(16)
C53 0.0199(19) 0.022(2) 0.0205(18) 0.0037(16) 0.0014(16) -0.0015(15)
C54 0.022(2) 0.026(2) 0.0197(19) 0.0002(16) 0.0036(16) -0.0012(16)
C55 0.025(2) 0.023(2) 0.032(2) 0.0046(18) 0.0052(18) 0.0030(17)
C56 0.025(2) 0.024(2) 0.029(2) 0.0105(17) 0.0044(17) 0.0017(17)
C57 0.021(2) 0.034(2) 0.0213(18) 0.0109(17) -0.0017(15) -0.0009(17)
C58 0.030(2) 0.038(3) 0.027(2) 0.0093(19) -0.0051(18) -0.005(2)
C59 0.043(3) 0.046(3) 0.025(2) 0.001(2) -0.018(2) -0.004(2)
C60 0.052(3) 0.033(3) 0.028(2) -0.005(2) -0.007(2) 0.000(2)
C61 0.036(3) 0.031(2) 0.028(2) -0.0011(19) -0.0081(18) 0.002(2)
C62 0.020(2) 0.026(2) 0.0233(19) 0.0012(16) 0.0002(16) -0.0034(16)
C63 0.019(2) 0.025(2) 0.028(2) -0.0045(17) 0.0034(16) 0.0040(16)
C64 0.028(2) 0.028(2) 0.031(2) -0.0027(18) 0.0037(18) 0.0012(18)
C65 0.039(3) 0.045(3) 0.038(3) -0.017(2) 0.000(2) 0.003(2)
C66 0.048(3) 0.059(4) 0.025(2) -0.014(2) 0.000(2) 0.011(3)
C67 0.040(3) 0.048(3) 0.025(2) -0.003(2) 0.008(2) 0.008(2)
C68 0.026(2) 0.034(2) 0.028(2) 0.0011(19) 0.0083(17) 0.0021(19)

loop_
_atom_type_symbol
_atom_type_description
_atom_type_scat_dispersion_real
_atom_type_scat_dispersion_imag
_atom_type_scat_source
C C 0.0033 0.0016 'International Tables Vol C Tables 4.2.6.8 and 6.1.1.4'
H H 0.0000 0.0000 'International Tables Vol C Tables 4.2.6.8 and 6.1.1.4'
N N 0.0061 0.0033 'International Tables Vol C Tables 4.2.6.8 and 6.1.1.4'
O O 0.0106 0.0060 'International Tables Vol C Tables 4.2.6.8 and 6.1.1.4'
Fe Fe 0.3463 0.8444 'International Tables Vol C Tables 4.2.6.8 and 6.1.1.4'

loop_
_geom_angle_atom_site_label_1
_geom_angle_atom_site_label_2
_geom_angle_atom_site_label_3
_geom_angle
_geom_angle_site_symmetry_3
O3 Fe1 O2 115.60(14) .
O3 Fe1 O1 105.31(14) .
O2 Fe1 O1 97.72(13) .
O3 Fe1 N2 92.38(12) .
O2 Fe1 N2 86.85(13) .
O1 Fe1 N2 157.39(13) .
O3 Fe1 N1 109.77(13) .
O2 Fe1 N1 131.65(13) .
O1 Fe1 N1 85.44(13) .
N2 Fe1 N1 75.22(14) .
C8 N1 C1 119.3(4) .
C8 N1 Fe1 125.6(3) .
C1 N1 Fe1 115.0(3) .
C42 N2 C35 122.4(3) .
C42 N2 Fe1 127.4(3) .
C35 N2 Fe1 110.1(3) .
C10 O1 Fe1 134.4(3) .
C44 O2 Fe1 134.8(3) .
Fe1 O3 Fe1 140.6(2) 7
N1 C1 C2 116.1(4) .
N1 C1 C35 103.7(3) .
C2 C1 C35 115.9(4) .
N1 C1 H1 106.8 .
C2 C1 H1 106.8 .
C35 C1 H1 106.8 .
C3 C2 C7 118.7(5) .
C3 C2 C1 122.4(5) .
C7 C2 C1 118.9(5) .
C2 C3 C4 120.5(6) .
C2 C3 H3 119.8 .
C4 C3 H3 119.8 .
C5 C4 C3 121.2(7) .
C5 C4 H4 119.4 .
C3 C4 H4 119.4 .
C4 C5 C6 118.6(6) .
C4 C5 H5 120.7 .
C6 C5 H5 120.7 .
C7 C6 C5 119.9(7) .
C7 C6 H6 120.0 .
C5 C6 H6 120.0 .
C6 C7 C2 121.1(7) .
C6 C7 H7 119.5 .
C2 C7 H7 119.5 .
N1 C8 C9 126.1(4) .
N1 C8 H8 117.0 .
C9 C8 H8 117.0 .
C18 C9 C10 119.6(5) .
C18 C9 C8 117.8(4) .
C10 C9 C8 122.5(4) .
O1 C10 C11 120.9(4) .
O1 C10 C9 121.4(4) .
C11 C10 C9 117.7(4) .
C10 C11 C12 122.5(4) .
C10 C11 C19 119.1(4) .
C12 C11 C19 118.4(4) .
C13 C12 C11 123.3(4) .
C13 C12 C17 118.1(5) .
C11 C12 C17 118.5(4) .
C14 C13 C12 121.4(5) .
C14 C13 H13 119.3 .
C12 C13 H13 119.3 .
C13 C14 C15 120.9(6) .
C13 C14 H14 119.6 .
C15 C14 H14 119.6 .
C16 C15 C14 120.1(6) .
C16 C15 H15 120.0 .
C14 C15 H15 120.0 .
C15 C16 C17 121.9(6) .
C15 C16 H16 119.1 .
C17 C16 H16 119.1 .
C18 C17 C16 124.3(5) .
C18 C17 C12 118.1(5) .
C16 C17 C12 117.5(5) .
C9 C18 C17 123.5(5) .
C9 C18 H18 118.2 .
C17 C18 H18 118.2 .
C20 C19 C28 120.1(7) .
C20 C19 C11 120.6(6) .
C28 C19 C11 119.2(7) .
C19 C20 C21 121.4(10) .
C19 C20 C29 123.7(6) .
C21 C20 C29 114.9(9) .
C22 C21 C20 121.8(12) .
C22 C21 H21 119.1 .
C20 C21 H21 119.1 .
C21 C22 C23 124.3(10) .
C21 C22 H22 117.9 .
C23 C22 H22 117.9 .
C24 C23 C22 126.2(11) .
C24 C23 C28 116.9(12) .
C22 C23 C28 117.0(7) .
C25 C24 C23 119.1(10) .
C25 C24 H24 120.4 .
C23 C24 H24 120.4 .
C24 C25 C26 130.3(9) .
C24 C25 H25 114.8 .
C26 C25 H25 114.8 .
C25 C26 C27 114.5(11) .
C25 C26 H26 122.8 .
C27 C26 H26 122.8 .
C28 C27 C26 116.9(10) .
C28 C27 H27 121.5 .
C26 C27 H27 121.5 .
C27 C28 C19 122.4(7) .
C27 C28 C23 122.2(8) .
C19 C28 C23 115.4(9) .
C30 C29 C34 116.9(9) .
C30 C29 C20 120.6(7) .
C34 C29 C20 122.3(8) .
C29 C30 C31 121.4(7) .
C29 C30 H30 119.3 .
C31 C30 H30 119.3 .
C30 C31 C32 119.5(10) .
C30 C31 H31 120.3 .
C32 C31 H31 120.3 .
C33 C32 C31 120.9(13) .
C33 C32 H32 119.6 .
C31 C32 H32 119.6 .
C32 C33 C34 119.0(11) .
C32 C33 H33 120.5 .
C34 C33 H33 120.5 .
C33 C34 C29 121.8(9) .
C33 C34 H34 119.1 .
C29 C34 H34 119.1 .
N2 C35 C36 116.3(4) .
N2 C35 C1 101.5(3) .
C36 C35 C1 116.5(3) .
N2 C35 H35 107.3 .
C36 C35 H35 107.3 .
C1 C35 H35 107.3 .
C41 C36 C37 118.7(4) .
C41 C36 C35 122.5(4) .
C37 C36 C35 118.7(4) .
C36 C37 C38 120.5(4) .
C36 C37 H37 119.8 .
C38 C37 H37 119.8 .
C39 C38 C37 120.4(5) .
C39 C38 H38 119.8 .
C37 C38 H38 119.8 .
C40 C39 C38 119.6(5) .
C40 C39 H39 120.2 .
C38 C39 H39 120.2 .
C39 C40 C41 120.2(5) .
C39 C40 H40 119.9 .
C41 C40 H40 119.9 .
C36 C41 C40 120.5(5) .
C36 C41 H41 119.7 .
C40 C41 H41 119.7 .
N2 C42 C43 124.7(4) .
N2 C42 H42 117.6 .
C43 C42 H42 117.6 .
C52 C43 C42 117.3(4) .
C52 C43 C44 119.1(4) .
C42 C43 C44 123.4(4) .
O2 C44 C45 120.2(3) .
O2 C44 C43 121.0(4) .
C45 C44 C43 118.7(4) .
C44 C45 C46 120.3(4) .
C44 C45 C53 119.6(4) .
C46 C45 C53 119.8(4) .
C45 C46 C47 122.9(4) .
C45 C46 C51 120.4(4) .
C47 C46 C51 116.6(4) .
C48 C47 C46 121.5(4) .
C48 C47 H47 119.3 .
C46 C47 H47 119.3 .
C47 C48 C49 121.6(4) .
C47 C48 H48 119.2 .
C49 C48 H48 119.2 .
C50 C49 C48 118.5(4) .
C50 C49 H49 120.7 .
C48 C49 H49 120.7 .
C49 C50 C51 121.7(4) .
C49 C50 H50 119.1 .
C51 C50 H50 119.1 .
C52 C51 C50 122.0(4) .
C52 C51 C46 117.8(4) .
C50 C51 C46 120.1(4) .
C51 C52 C43 123.4(4) .
C51 C52 H52 118.3 .
C43 C52 H52 118.3 .
C54 C53 C62 119.7(4) .
C54 C53 C45 119.6(4) .
C62 C53 C45 120.6(4) .
C53 C54 C55 118.7(4) .
C53 C54 C63 122.0(4) .
C55 C54 C63 119.3(4) .
C56 C55 C54 122.5(4) .
C56 C55 H55 118.8 .
C54 C55 H55 118.8 .
C55 C56 C57 120.3(4) .
C55 C56 H56 119.9 .
C57 C56 H56 119.9 .
C56 C57 C58 122.2(4) .
C56 C57 C62 118.4(4) .
C58 C57 C62 119.4(4) .
C59 C58 C57 120.0(4) .
C59 C58 H58 120.0 .
C57 C58 H58 120.0 .
C58 C59 C60 120.8(4) .
C58 C59 H59 119.6 .
C60 C59 H59 119.6 .
C61 C60 C59 120.1(5) .
C61 C60 H60 120.0 .
C59 C60 H60 120.0 .
C60 C61 C62 121.8(5) .
C60 C61 H61 119.1 .
C62 C61 H61 119.1 .
C61 C62 C53 122.4(4) .
C61 C62 C57 117.6(4) .
C53 C62 C57 120.0(4) .
C68 C63 C64 118.6(4) .
C68 C63 C54 122.2(4) .
C64 C63 C54 119.1(4) .
C65 C64 C63 120.5(5) .
C65 C64 H64 119.7 .
C63 C64 H64 119.7 .
C66 C65 C64 119.9(5) .
C66 C65 H65 120.1 .
C64 C65 H65 120.1 .
C65 C66 C67 120.0(5) .
C65 C66 H66 120.0 .
C67 C66 H66 120.0 .
C68 C67 C66 119.7(5) .
C68 C67 H67 120.2 .
C66 C67 H67 120.2 .
C63 C68 C67 121.3(5) .
C63 C68 H68 119.4 .
C67 C68 H68 119.4 .

loop_
_geom_bond_atom_site_label_1
_geom_bond_atom_site_label_2
_geom_bond_distance
_geom_bond_site_symmetry_2
Fe1 O3 1.8038(15) .
Fe1 O2 1.913(3) .
Fe1 O1 1.918(3) .
Fe1 N2 2.100(3) .
Fe1 N1 2.169(3) .
N1 C8 1.278(6) .
N1 C1 1.486(6) .
N2 C42 1.273(5) .
N2 C35 1.489(5) .
O1 C10 1.314(5) .
O2 C44 1.319(5) .
O3 Fe1 1.8038(15) 7
C1 C2 1.509(6) .
C1 C35 1.563(6) .
C1 H1 1.0000 .
C2 C3 1.362(8) .
C2 C7 1.390(8) .
C3 C4 1.392(8) .
C3 H3 0.9500 .
C4 C5 1.368(11) .
C4 H4 0.9500 .
C5 C6 1.391(11) .
C5 H5 0.9500 .
C6 C7 1.380(8) .
C6 H6 0.9500 .
C7 H7 0.9500 .
C8 C9 1.460(7) .
C8 H8 0.9500 .
C9 C18 1.369(7) .
C9 C10 1.440(6) .
C10 C11 1.399(6) .
C11 C12 1.414(6) .
C11 C19 1.500(7) .
C12 C13 1.414(7) .
C12 C17 1.437(7) .
C13 C14 1.356(7) .
C13 H13 0.9500 .
C14 C15 1.392(9) .
C14 H14 0.9500 .
C15 C16 1.348(10) .
C15 H15 0.9500 .
C16 C17 1.427(8) .
C16 H16 0.9500 .
C17 C18 1.393(8) .
C18 H18 0.9500 .
C19 C20 1.389(11) .
C19 C28 1.404(9) .
C20 C21 1.398(9) .
C20 C29 1.471(12) .
C21 C22 1.248(15) .
C21 H21 0.9500 .
C22 C23 1.395(14) .
C22 H22 0.9500 .
C23 C24 1.353(12) .
C23 C28 1.547(13) .
C24 C25 1.317(13) .
C24 H24 0.9500 .
C25 C26 1.373(14) .
C25 H25 0.9500 .
C26 C27 1.523(15) .
C26 H26 0.9500 .
C27 C28 1.352(14) .
C27 H27 0.9500 .
C29 C30 1.375(10) .
C29 C34 1.412(12) .
C30 C31 1.382(13) .
C30 H30 0.9500 .
C31 C32 1.416(12) .
C31 H31 0.9500 .
C32 C33 1.318(16) .
C32 H32 0.9500 .
C33 C34 1.407(18) .
C33 H33 0.9500 .
C34 H34 0.9500 .
C35 C36 1.499(6) .
C35 H35 1.0000 .
C36 C41 1.386(6) .
C36 C37 1.391(6) .
C37 C38 1.392(7) .
C37 H37 0.9500 .
C38 C39 1.381(7) .
C38 H38 0.9500 .
C39 C40 1.375(7) .
C39 H39 0.9500 .
C40 C41 1.402(7) .
C40 H40 0.9500 .
C41 H41 0.9500 .
C42 C43 1.437(6) .
C42 H42 0.9500 .
C43 C52 1.387(6) .
C43 C44 1.450(6) .
C44 C45 1.403(6) .
C45 C46 1.425(6) .
C45 C53 1.494(6) .
C46 C47 1.430(6) .
C46 C51 1.433(6) .
C47 C48 1.368(6) .
C47 H47 0.9500 .
C48 C49 1.416(7) .
C48 H48 0.9500 .
C49 C50 1.368(7) .
C49 H49 0.9500 .
C50 C51 1.417(6) .
C50 H50 0.9500 .
C51 C52 1.386(6) .
C52 H52 0.9500 .
C53 C54 1.394(6) .
C53 C62 1.429(6) .
C54 C55 1.424(6) .
C54 C63 1.474(6) .
C55 C56 1.354(6) .
C55 H55 0.9500 .
C56 C57 1.420(7) .
C56 H56 0.9500 .
C57 C58 1.428(6) .
C57 C62 1.430(6) .
C58 C59 1.361(8) .
C58 H58 0.9500 .
C59 C60 1.418(8) .
C59 H59 0.9500 .
C60 C61 1.352(7) .
C60 H60 0.9500 .
C61 C62 1.425(7) .
C61 H61 0.9500 .
C63 C68 1.384(6) .
C63 C64 1.406(7) .
C64 C65 1.393(7) .
C64 H64 0.9500 .
C65 C66 1.382(9) .
C65 H65 0.9500 .
C66 C67 1.400(9) .
C66 H66 0.9500 .
C67 C68 1.384(7) .
C67 H67 0.9500 .
C68 H68 0.9500 .
